data_2239312
loop_
_publ_author_name
'Su, Hou-xiang'

_publ_section_title
;
 1-Methyl-3-phenylthiourea
;
_journal_coeditor_code KQ2012
_journal_issue 5
_journal_name_full 'Acta Crystallographica Section E'
_journal_page_first o528
_journal_paper_doi 10.1107/S1600536814007442
_journal_volume 70
_journal_year 2014
_chemical_formula_iupac 'C8 H10 N2 S'
_chemical_formula_moiety 'C8 H10 N2 S'
_chemical_formula_sum 'C8 H10 N2 S'
_chemical_formula_weight 166.24
_chemical_name_systematic
;
1-Methyl-3-phenylthiourea
;
_space_group_crystal_system monoclinic
_space_group_IT_number 15
_space_group_name_Hall '-C 2yc'
_space_group_name_H-M_alt 'C 1 2/c 1'
_symmetry_space_group_name_Hall '-C 2yc'
_symmetry_space_group_name_H-M 'C 1 2/c 1'
_atom_sites_solution_hydrogens difmap
_atom_sites_solution_primary direct
_atom_sites_solution_secondary difmap
_audit_creation_method SHELXL-2013
_cell_angle_alpha 90
_cell_angle_beta 99.637(3)
_cell_angle_gamma 90
_cell_formula_units_Z 8
_cell_length_a 17.348(3)
_cell_length_b 8.6023(13)
_cell_length_c 12.1672(18)
_cell_measurement_reflns_used 1286
_cell_measurement_temperature 296(2)
_cell_measurement_theta_max 24.77
_cell_measurement_theta_min 2.38
_cell_volume 1790.1(5)
_computing_cell_refinement 'SAINT (Bruker 1997)'
_computing_data_collection 'SMART (Bruker 1997)'
_computing_data_reduction 'SAINT (Bruker 1997)'
_computing_molecular_graphics 'SHELXTL (Sheldrick, 2008)'
_computing_publication_material 'SHELXTL (Sheldrick, 2008)'
_computing_structure_refinement 'SHELXL2013 (Sheldrick, 2008)'
_computing_structure_solution 'SHELXS2013 (Sheldrick, 2008)'
_diffrn_ambient_temperature 296(2)
_diffrn_measured_fraction_theta_full 0.997
_diffrn_measured_fraction_theta_max 0.981
_diffrn_measurement_device_type 'Bruker SMART CCD area-detector'
_diffrn_measurement_method 'phi and omega scans'
_diffrn_radiation_type MoK\a
_diffrn_radiation_wavelength 0.71073
_diffrn_reflns_av_R_equivalents 0.0329
_diffrn_reflns_limit_h_max 21
_diffrn_reflns_limit_h_min -22
_diffrn_reflns_limit_k_max 11
_diffrn_reflns_limit_k_min -8
_diffrn_reflns_limit_l_max 15
_diffrn_reflns_limit_l_min -15
_diffrn_reflns_number 5444
_diffrn_reflns_theta_full 26.000
_diffrn_reflns_theta_max 27.484
_diffrn_reflns_theta_min 2.382
_exptl_absorpt_coefficient_mu 0.299
_exptl_absorpt_correction_type none
_exptl_crystal_colour colorless
_exptl_crystal_density_diffrn 1.234
_exptl_crystal_density_method 'not measured'
_exptl_crystal_description bar
_exptl_crystal_F_000 704
_exptl_crystal_size_max 0.25
_exptl_crystal_size_mid 0.23
_exptl_crystal_size_min 0.20
_refine_diff_density_max 0.241
_refine_diff_density_min -0.236
_refine_ls_extinction_method none
_refine_ls_goodness_of_fit_ref 1.028
_refine_ls_hydrogen_treatment mixed
_refine_ls_matrix_type full
_refine_ls_number_parameters 109
_refine_ls_number_reflns 2026
_refine_ls_number_restraints 0
_refine_ls_restrained_S_all 1.028
_refine_ls_R_factor_all 0.0687
_refine_ls_R_factor_gt 0.0406
_refine_ls_shift/su_max 0.000
_refine_ls_shift/su_mean 0.000
_refine_ls_structure_factor_coef Fsqd
_refine_ls_weighting_details 'w=1/[\s^2^(Fo^2^)+(0.0587P)^2^+0.1272P] where P=(Fo^2^+2Fc^2^)/3'
_refine_ls_weighting_scheme calc
_refine_ls_wR_factor_gt 0.0997
_refine_ls_wR_factor_ref 0.1143
_reflns_number_gt 1424
_reflns_number_total 2026
_reflns_threshold_expression 'I > 2\s(I)'
_cod_data_source_file kq2012sup1.cif
_cod_data_source_block I
_cod_database_code 2239312
_cod_database_fobs_code 2239312
_shelx_space_group_comment
;
The symmetry employed for this shelxl refinement is uniquely defined
by the following loop, which should always be used as a source of
symmetry information in preference to the above space-group names.
They are only intended as comments.
;
_shelxl_version_number .2013

loop_
_space_group_symop_operation_xyz
'x, y, z'
'-x, y, -z+1/2'
'x+1/2, y+1/2, z'
'-x+1/2, y+1/2, -z+1/2'
'-x, -y, -z'
'x, -y, z-1/2'
'-x+1/2, -y+1/2, -z'
'x+1/2, -y+1/2, z-1/2'

loop_
_atom_site_type_symbol
_atom_site_label
_atom_site_fract_x
_atom_site_fract_y
_atom_site_fract_z
_atom_site_U_iso_or_equiv
_atom_site_adp_type
_atom_site_calc_flag
_atom_site_occupancy
S S1 0.16423(3) 1.19173(6) 0.35515(4) 0.04468(19) Uani d 1
N N1 0.29456(9) 1.0463(2) 0.43958(15) 0.0467(5) Uani d 1
N N2 0.23002(10) 0.9493(2) 0.27416(15) 0.0485(5) Uani d 1
C C1 0.35645(10) 0.9351(2) 0.45446(17) 0.0401(5) Uani d 1
C C2 0.36233(13) 0.8311(3) 0.5403(2) 0.0648(7) Uani d 1
H H2A 0.3251 0.8303 0.5871 0.078 Uiso calc 1
C C3 0.42442(15) 0.7264(3) 0.5572(3) 0.0814(9) Uani d 1
H H3 0.4287 0.6555 0.6156 0.098 Uiso calc 1
C C4 0.47899(13) 0.7275(3) 0.4884(3) 0.0683(7) Uani d 1
H H4 0.5202 0.6569 0.4997 0.082 Uiso calc 1
C C5 0.47334(12) 0.8309(3) 0.4037(2) 0.0646(7) Uani d 1
H H5 0.5109 0.8317 0.3573 0.077 Uiso calc 1
C C6 0.41193(11) 0.9357(3) 0.38576(18) 0.0510(5) Uani d 1
H H6 0.4082 1.0064 0.3273 0.061 Uiso calc 1
C C7 0.23382(9) 1.0531(2) 0.35543(15) 0.0353(4) Uani d 1
C C8 0.16755(12) 0.9440(3) 0.1781(2) 0.0685(7) Uani d 1
H H8A 0.1740 1.0278 0.1284 0.103 Uiso calc 1
H H8B 0.1180 0.9540 0.2026 0.103 Uiso calc 1
H H8C 0.1695 0.8467 0.1401 0.103 Uiso calc 1
H H1 0.2993(12) 1.117(3) 0.4843(19) 0.054(7) Uiso d 1
H H2 0.2646(12) 0.893(3) 0.2769(18) 0.052(7) Uiso d 1

loop_
_atom_site_aniso_label
_atom_site_aniso_U_11
_atom_site_aniso_U_22
_atom_site_aniso_U_33
_atom_site_aniso_U_12
_atom_site_aniso_U_13
_atom_site_aniso_U_23
S1 0.0346(3) 0.0467(3) 0.0524(3) 0.0114(2) 0.0062(2) 0.0000(2)
N1 0.0401(9) 0.0497(11) 0.0462(11) 0.0157(8) -0.0043(8) -0.0147(9)
N2 0.0365(9) 0.0573(12) 0.0482(11) 0.0134(8) -0.0034(8) -0.0132(9)
C1 0.0293(8) 0.0418(11) 0.0457(11) 0.0061(8) -0.0044(8) -0.0085(9)
C2 0.0512(13) 0.0680(17) 0.0758(17) 0.0096(11) 0.0123(12) 0.0206(13)
C3 0.0690(17) 0.0612(18) 0.109(2) 0.0133(14) 0.0015(16) 0.0307(16)
C4 0.0427(12) 0.0587(16) 0.097(2) 0.0177(11) -0.0081(13) -0.0096(15)
C5 0.0364(10) 0.090(2) 0.0637(16) 0.0163(11) -0.0007(10) -0.0205(14)
C6 0.0397(10) 0.0647(15) 0.0465(12) 0.0101(10) 0.0009(9) -0.0033(11)
C7 0.0298(9) 0.0394(11) 0.0373(10) 0.0024(7) 0.0075(8) 0.0004(9)
C8 0.0504(12) 0.093(2) 0.0555(14) 0.0138(12) -0.0108(11) -0.0244(14)

loop_
_atom_type_symbol
_atom_type_description
_atom_type_scat_dispersion_real
_atom_type_scat_dispersion_imag
_atom_type_scat_source
C C 0.0033 0.0016 'International Tables Vol C Tables 4.2.6.8 and 6.1.1.4'
H H 0.0000 0.0000 'International Tables Vol C Tables 4.2.6.8 and 6.1.1.4'
N N 0.0061 0.0033 'International Tables Vol C Tables 4.2.6.8 and 6.1.1.4'
S S 0.1246 0.1234 'International Tables Vol C Tables 4.2.6.8 and 6.1.1.4'

loop_
_geom_angle_atom_site_label_1
_geom_angle_atom_site_label_2
_geom_angle_atom_site_label_3
_geom_angle
C7 N1 C1 127.17(17)
C7 N1 H1 117.4(16)
C1 N1 H1 115.2(16)
C7 N2 C8 123.87(18)
C7 N2 H2 117.0(17)
C8 N2 H2 119.0(17)
C2 C1 C6 119.74(18)
C2 C1 N1 119.64(18)
C6 C1 N1 120.57(18)
C1 C2 C3 119.6(2)
C1 C2 H2A 120.2
C3 C2 H2A 120.2
C4 C3 C2 120.2(3)
C4 C3 H3 119.9
C2 C3 H3 119.9
C5 C4 C3 120.2(2)
C5 C4 H4 119.9
C3 C4 H4 119.9
C4 C5 C6 120.2(2)
C4 C5 H5 119.9
C6 C5 H5 119.9
C1 C6 C5 120.0(2)
C1 C6 H6 120.0
C5 C6 H6 120.0
N2 C7 N1 118.32(17)
N2 C7 S1 121.70(15)
N1 C7 S1 119.98(14)
N2 C8 H8A 109.5
N2 C8 H8B 109.5
H8A C8 H8B 109.5
N2 C8 H8C 109.5
H8A C8 H8C 109.5
H8B C8 H8C 109.5

loop_
_geom_bond_atom_site_label_1
_geom_bond_atom_site_label_2
_geom_bond_distance
S1 C7 1.6964(17)
N1 C7 1.342(2)
N1 C1 1.427(2)
N1 H1 0.81(2)
N2 C7 1.326(2)
N2 C8 1.455(3)
N2 H2 0.77(2)
C1 C2 1.366(3)
C1 C6 1.376(3)
C2 C3 1.393(3)
C2 H2A 0.9300
C3 C4 1.365(4)
C3 H3 0.9300
C4 C5 1.353(4)
C4 H4 0.9300
C5 C6 1.384(3)
C5 H5 0.9300
C6 H6 0.9300
C8 H8A 0.9600
C8 H8B 0.9600
C8 H8C 0.9600

loop_
_geom_hbond_atom_site_label_D
_geom_hbond_atom_site_label_H
_geom_hbond_atom_site_label_A
_geom_hbond_site_symmetry_A
_geom_hbond_distance_DH
_geom_hbond_distance_HA
_geom_hbond_distance_DA
_geom_hbond_angle_DHA
N1 H1 S1 7_576 0.81(2) 2.55(2) 3.351(2) 169(2)
N2 H2 S1 4_545 0.77(2) 2.78(2) 3.4229(19) 142(2)

loop_
_geom_torsion_atom_site_label_1
_geom_torsion_atom_site_label_2
_geom_torsion_atom_site_label_3
_geom_torsion_atom_site_label_4
_geom_torsion
C7 N1 C1 C2 -112.2(2)
C7 N1 C1 C6 70.3(3)
C6 C1 C2 C3 -0.1(3)
N1 C1 C2 C3 -177.7(2)
C1 C2 C3 C4 -0.1(4)
C2 C3 C4 C5 0.4(4)
C3 C4 C5 C6 -0.4(4)
C2 C1 C6 C5 0.1(3)
N1 C1 C6 C5 177.57(19)
C4 C5 C6 C1 0.2(3)
C8 N2 C7 N1 -179.8(2)
C8 N2 C7 S1 0.4(3)
C1 N1 C7 N2 -1.9(3)
C1 N1 C7 S1 177.91(16)
